data_7243169
loop_
_publ_author_name
'Lee, Seok Ho'
'Mun, Min Sik'
'Kim, Mingi'
'Lee, Ji Hye'
'Hwang, Hyonseok'
'Lee, Wonchul'
'Lee, Kang Mun'

_publ_section_title
;
 Alteration of intramolecular electronic transition via deboronation of
 carbazole-based o-carboranyl compound and intriguing
 &#x2018;turn-on&#x2019; emissive variation
;
_journal_issue 39
_journal_name_full 'RSC Advances'
_journal_page_first 24057
_journal_page_last 24064
_journal_paper_doi 10.1039/D1RA03716A
_journal_volume 11
_journal_year 2021
_chemical_formula_sum 'C21 H25 B10 N'
_chemical_formula_weight 399.52
_space_group_crystal_system monoclinic
_space_group_IT_number 14
_space_group_name_Hall '-P 2ybc'
_space_group_name_H-M_alt 'P 1 21/c 1'
_atom_sites_solution_hydrogens geom
_audit_block_doi 10.5517/ccdc.csd.cc27wjpc
_audit_creation_method SHELXL-2013
_audit_update_record
;
2021-05-06 deposited with the CCDC.	2021-07-05 downloaded from the CCDC.
;
_cell_angle_alpha 90
_cell_angle_beta 113.15(3)
_cell_angle_gamma 90
_cell_formula_units_Z 4
_cell_length_a 12.573(3)
_cell_length_b 14.319(3)
_cell_length_c 13.473(3)
_cell_measurement_reflns_used 22194
_cell_measurement_temperature 293(2)
_cell_measurement_theta_max 27.546
_cell_measurement_theta_min 3.060
_cell_volume 2230.3(10)
_computing_cell_refinement 'Bruker SAINT'
_computing_data_collection 'Bruker APEX2'
_computing_data_reduction 'Bruker SAINT'
_computing_molecular_graphics 'Bruker SHELXTL'
_computing_publication_material 'Bruker SHELXTL'
_computing_structure_refinement 'SHELXL-2014 (Sheldrick, 2014)'
_computing_structure_solution 'SHELXS-97 (Sheldrick 2008)'
_diffrn_ambient_temperature 293(2)
_diffrn_measured_fraction_theta_full 0.999
_diffrn_measured_fraction_theta_max 0.996
_diffrn_measurement_device_type 'Bruker APEX-II CCD'
_diffrn_measurement_method '\f and \w scans'
_diffrn_radiation_type MoK\a
_diffrn_radiation_wavelength 0.71073
_diffrn_reflns_av_R_equivalents 0.0864
_diffrn_reflns_av_unetI/netI 0.0695
_diffrn_reflns_Laue_measured_fraction_full 0.999
_diffrn_reflns_Laue_measured_fraction_max 0.996
_diffrn_reflns_limit_h_max 16
_diffrn_reflns_limit_h_min -16
_diffrn_reflns_limit_k_max 18
_diffrn_reflns_limit_k_min -18
_diffrn_reflns_limit_l_max 16
_diffrn_reflns_limit_l_min -17
_diffrn_reflns_number 22194
_diffrn_reflns_point_group_measured_fraction_full 0.999
_diffrn_reflns_point_group_measured_fraction_max 0.996
_diffrn_reflns_theta_full 25.242
_diffrn_reflns_theta_max 27.546
_diffrn_reflns_theta_min 3.060
_exptl_absorpt_coefficient_mu 0.061
_exptl_absorpt_correction_T_max 0.986
_exptl_absorpt_correction_T_min 0.978
_exptl_crystal_colour yellow
_exptl_crystal_density_diffrn 1.190
_exptl_crystal_description block
_exptl_crystal_F_000 832
_exptl_crystal_size_max 0.4
_exptl_crystal_size_mid 0.3
_exptl_crystal_size_min 0.23
_refine_diff_density_max 1.771
_refine_diff_density_min -0.366
_refine_diff_density_rms 0.071
_refine_ls_extinction_method none
_refine_ls_goodness_of_fit_ref 1.000
_refine_ls_hydrogen_treatment constr
_refine_ls_matrix_type full
_refine_ls_number_parameters 290
_refine_ls_number_reflns 5144
_refine_ls_number_restraints 0
_refine_ls_restrained_S_all 1.000
_refine_ls_R_factor_all 0.1892
_refine_ls_R_factor_gt 0.1115
_refine_ls_shift/su_max 0.054
_refine_ls_shift/su_mean 0.008
_refine_ls_structure_factor_coef Fsqd
_refine_ls_weighting_details 'w=1/[\s^2^(Fo^2^)+(0.0220P)^2^+5.2920P] where P=(Fo^2^+2Fc^2^)/3'
_refine_ls_weighting_scheme calc
_refine_ls_wR_factor_gt 0.2019
_refine_ls_wR_factor_ref 0.2326
_reflns_Friedel_coverage 0.000
_reflns_number_gt 2593
_reflns_number_total 5144
_reflns_threshold_expression 'I > 2\s(I)'
_cod_data_source_file d1ra03716a2.cif
_cod_data_source_block closo-Cz
_cod_original_cell_volume 2230.3(9)
_cod_original_sg_symbol_H-M 'P 21/c'
_cod_database_code 7243169
_shelx_space_group_comment
;
The symmetry employed for this shelxl refinement is uniquely defined
by the following loop, which should always be used as a source of
symmetry information in preference to the above space-group names.
They are only intended as comments.
;
_shelxl_version_number 2013-4

loop_
_space_group_symop_operation_xyz
'x, y, z'
'-x, y+1/2, -z+1/2'
'-x, -y, -z'
'x, -y-1/2, z-1/2'

loop_
_atom_site_label
_atom_site_type_symbol
_atom_site_fract_x
_atom_site_fract_y
_atom_site_fract_z
_atom_site_U_iso_or_equiv
_atom_site_adp_type
_atom_site_occupancy
_atom_site_site_symmetry_order
_atom_site_calc_flag
_atom_site_refinement_flags_posn
_atom_site_refinement_flags_adp
_atom_site_refinement_flags_occupancy
_atom_site_disorder_assembly
_atom_site_disorder_group
C1 C 0.5952(4) 0.4157(3) 0.3683(4) 0.0643(12) Uani 1 1 d . . . . .
H1 H 0.5557 0.4285 0.2953 0.077 Uiso 1 1 calc R U . . .
C2 C 0.6316(4) 0.3263(3) 0.4039(3) 0.0599(11) Uani 1 1 d . . . . .
H2 H 0.6172 0.2788 0.3533 0.072 Uiso 1 1 calc R U . . .
C3 C 0.6897(3) 0.3047(3) 0.5140(3) 0.0496(9) Uani 1 1 d . . . . .
C4 C 0.7090(3) 0.3756(3) 0.5893(3) 0.0519(10) Uani 1 1 d . . . . .
H4 H 0.7451 0.3623 0.6626 0.062 Uiso 1 1 calc R U . . .
C5 C 0.7338(4) 0.5803(3) 0.7183(4) 0.0707(13) Uani 1 1 d . . . . .
H5 H 0.7656 0.5350 0.7713 0.085 Uiso 1 1 calc R U . . .
C6 C 0.7356(5) 0.6750(3) 0.7490(5) 0.0877(16) Uani 1 1 d . . . . .
H6 H 0.7671 0.6933 0.8211 0.105 Uiso 1 1 calc R U . . .
C7 C 0.6877(5) 0.7397(4) 0.6657(5) 0.0852(16) Uani 1 1 d . . . . .
H7 H 0.6892 0.8023 0.6843 0.102 Uiso 1 1 calc R U . . .
C8 C 0.6385(4) 0.7168(3) 0.5577(5) 0.0774(15) Uani 1 1 d . . . . .
H8 H 0.6077 0.7621 0.5046 0.093 Uiso 1 1 calc R U . . .
C9 C 0.6373(4) 0.6222(3) 0.5322(4) 0.0631(12) Uani 1 1 d . . . . .
C10 C 0.6856(4) 0.5540(3) 0.6113(4) 0.0572(11) Uani 1 1 d . . . . .
C11 C 0.6746(3) 0.4661(3) 0.5554(3) 0.0532(10) Uani 1 1 d . . . . .
C12 C 0.6192(4) 0.4854(3) 0.4448(4) 0.0567(11) Uani 1 1 d . . . . .
C13 C 0.7247(3) 0.2071(3) 0.5483(3) 0.0508(10) Uani 1 1 d . . . . .
C14 C 0.8632(3) 0.1681(3) 0.5673(3) 0.0539(10) Uani 1 1 d . . . . .
C15 C 0.9432(3) 0.2334(3) 0.5440(4) 0.0576(11) Uani 1 1 d . . . . .
C16 C 0.9776(4) 0.3172(3) 0.5991(4) 0.0813(15) Uani 1 1 d . . . . .
H16 H 0.9516 0.3329 0.6528 0.098 Uiso 1 1 calc R U . . .
C17 C 1.0498(5) 0.3778(4) 0.5754(5) 0.0984(19) Uani 1 1 d . . . . .
H17 H 1.0705 0.4346 0.6114 0.118 Uiso 1 1 calc R U . . .
C18 C 1.0911(5) 0.3535(4) 0.4982(5) 0.0937(18) Uani 1 1 d . . . . .
H18 H 1.1407 0.3936 0.4826 0.112 Uiso 1 1 calc R U . . .
C19 C 1.0594(4) 0.2707(4) 0.4446(5) 0.0866(16) Uani 1 1 d . . . . .
H19 H 1.0878 0.2543 0.3929 0.104 Uiso 1 1 calc R U . . .
C20 C 0.9852(4) 0.2112(4) 0.4668(4) 0.0703(13) Uani 1 1 d . . . . .
H20 H 0.9633 0.1553 0.4291 0.084 Uiso 1 1 calc R U . . .
C21 C 0.5397(5) 0.6262(4) 0.3275(4) 0.0944(18) Uani 1 1 d . . . . .
H21A H 0.5947 0.6647 0.3134 0.142 Uiso 1 1 calc R U . . .
H21B H 0.4774 0.6642 0.3289 0.142 Uiso 1 1 calc R U . . .
H21C H 0.5097 0.5800 0.2718 0.142 Uiso 1 1 calc R U . . .
N1 N 0.5962(3) 0.5802(3) 0.4312(3) 0.0656(10) Uani 1 1 d . . . . .
B1 B 0.6288(5) 0.1176(3) 0.5025(5) 0.0640(14) Uani 1 1 d . . . . .
H1A H 0.5377 0.1269 0.4476 0.077 Uiso 1 1 calc R U . . .
B2 B 0.7441(4) 0.1301(3) 0.4583(4) 0.0607(13) Uani 1 1 d . . . . .
H2A H 0.7289 0.1494 0.3748 0.073 Uiso 1 1 calc R U . . .
B3 B 0.7102(5) 0.0187(4) 0.4950(5) 0.0726(16) Uani 1 1 d . . . . .
H3 H 0.6714 -0.0365 0.4347 0.087 Uiso 1 1 calc R U . . .
B4 B 0.6732(5) 0.0333(4) 0.6081(5) 0.0736(16) Uani 1 1 d . . . . .
H4A H 0.6108 -0.0128 0.6225 0.088 Uiso 1 1 calc R U . . .
B5 B 0.6829(4) 0.1541(3) 0.6384(4) 0.0603(13) Uani 1 1 d . . . . .
H5A H 0.6265 0.1879 0.6729 0.072 Uiso 1 1 calc R U . . .
B6 B 0.8565(5) 0.0524(3) 0.5346(5) 0.0680(15) Uani 1 1 d . . . . .
H6A H 0.9133 0.0193 0.5002 0.082 Uiso 1 1 calc R U . . .
B7 B 0.8119(5) -0.0064(4) 0.6267(5) 0.0773(17) Uani 1 1 d . . . . .
H7A H 0.8394 -0.0783 0.6530 0.093 Uiso 1 1 calc R U . . .
B8 B 0.7949(5) 0.0786(4) 0.7151(5) 0.0704(15) Uani 1 1 d . . . . .
H8A H 0.8118 0.0629 0.7999 0.084 Uiso 1 1 calc R U . . .
B9 B 0.8277(4) 0.1882(3) 0.6762(4) 0.0561(12) Uani 1 1 d . . . . .
H9 H 0.8664 0.2452 0.7340 0.067 Uiso 1 1 calc R U . . .
B10 B 0.9092(5) 0.0886(3) 0.6698(5) 0.0663(14) Uani 1 1 d . . . . .
H10 H 1.0004 0.0793 0.7241 0.080 Uiso 1 1 calc R U . . .

loop_
_atom_site_aniso_label
_atom_site_aniso_U_11
_atom_site_aniso_U_22
_atom_site_aniso_U_33
_atom_site_aniso_U_23
_atom_site_aniso_U_13
_atom_site_aniso_U_12
C1 0.065(3) 0.074(3) 0.058(3) 0.010(2) 0.029(2) 0.009(2)
C2 0.063(3) 0.063(3) 0.059(3) -0.004(2) 0.030(2) 0.000(2)
C3 0.052(2) 0.047(2) 0.055(2) 0.0012(19) 0.027(2) 0.0022(18)
C4 0.054(2) 0.051(2) 0.054(2) 0.0059(19) 0.0247(19) 0.0071(19)
C5 0.071(3) 0.056(3) 0.087(4) -0.009(2) 0.032(3) 0.003(2)
C6 0.079(4) 0.061(3) 0.130(5) -0.001(3) 0.049(3) 0.005(3)
C7 0.085(4) 0.055(3) 0.132(5) -0.016(3) 0.061(4) -0.003(3)
C8 0.083(4) 0.047(3) 0.122(5) 0.014(3) 0.063(4) 0.012(2)
C9 0.061(3) 0.054(3) 0.090(3) 0.008(2) 0.045(3) 0.004(2)
C10 0.056(2) 0.046(2) 0.077(3) 0.004(2) 0.035(2) 0.0033(19)
C11 0.054(2) 0.050(2) 0.063(3) 0.005(2) 0.031(2) 0.0047(19)
C12 0.056(2) 0.052(2) 0.071(3) 0.013(2) 0.035(2) 0.010(2)
C13 0.052(2) 0.047(2) 0.057(2) -0.0013(18) 0.026(2) 0.0027(18)
C14 0.052(2) 0.048(2) 0.067(3) -0.005(2) 0.029(2) 0.0019(18)
C15 0.046(2) 0.060(3) 0.070(3) -0.002(2) 0.025(2) -0.003(2)
C16 0.079(3) 0.073(3) 0.104(4) -0.018(3) 0.049(3) -0.021(3)
C17 0.088(4) 0.085(4) 0.136(5) -0.015(4) 0.058(4) -0.031(3)
C18 0.071(3) 0.102(5) 0.116(5) 0.011(4) 0.045(3) -0.020(3)
C19 0.072(3) 0.108(4) 0.092(4) 0.007(3) 0.047(3) -0.009(3)
C20 0.062(3) 0.084(3) 0.072(3) -0.007(3) 0.035(3) -0.009(2)
C21 0.119(5) 0.086(4) 0.094(4) 0.039(3) 0.059(4) 0.037(3)
N1 0.070(2) 0.060(2) 0.078(3) 0.021(2) 0.041(2) 0.0150(19)
B1 0.061(3) 0.053(3) 0.087(4) -0.008(3) 0.038(3) -0.007(2)
B2 0.059(3) 0.056(3) 0.071(3) -0.017(3) 0.029(3) -0.006(2)
B3 0.073(4) 0.053(3) 0.100(4) -0.017(3) 0.043(3) -0.004(3)
B4 0.079(4) 0.045(3) 0.111(5) 0.003(3) 0.052(4) 0.000(3)
B5 0.066(3) 0.055(3) 0.073(3) 0.007(2) 0.042(3) 0.002(2)
B6 0.074(4) 0.047(3) 0.095(4) -0.011(3) 0.046(3) 0.000(3)
B7 0.089(4) 0.049(3) 0.108(5) 0.004(3) 0.054(4) 0.008(3)
B8 0.088(4) 0.054(3) 0.081(4) 0.015(3) 0.047(3) 0.012(3)
B9 0.063(3) 0.049(3) 0.058(3) 0.003(2) 0.026(2) 0.008(2)
B10 0.068(3) 0.051(3) 0.084(4) 0.005(3) 0.034(3) 0.012(3)

loop_
_atom_type_symbol
_atom_type_description
_atom_type_scat_dispersion_real
_atom_type_scat_dispersion_imag
_atom_type_scat_source
C C 0.0033 0.0016 'International Tables Vol C Tables 4.2.6.8 and 6.1.1.4'
H H 0.0000 0.0000 'International Tables Vol C Tables 4.2.6.8 and 6.1.1.4'
B B 0.0013 0.0007 'International Tables Vol C Tables 4.2.6.8 and 6.1.1.4'
N N 0.0061 0.0033 'International Tables Vol C Tables 4.2.6.8 and 6.1.1.4'

loop_
_geom_angle_atom_site_label_1
_geom_angle_atom_site_label_2
_geom_angle_atom_site_label_3
_geom_angle
_geom_angle_site_symmetry_1
_geom_angle_site_symmetry_3
_geom_angle_publ_flag
C12 C1 C2 117.8(4) . . ?
C1 C2 C3 122.3(4) . . ?
C4 C3 C2 118.7(4) . . ?
C4 C3 C13 121.1(4) . . ?
C2 C3 C13 120.2(4) . . ?
C11 C4 C3 120.1(4) . . ?
C10 C5 C6 121.2(5) . . ?
C7 C6 C5 116.6(6) . . ?
C8 C7 C6 124.4(5) . . ?
C7 C8 C9 116.6(5) . . ?
N1 C9 C10 109.1(4) . . ?
N1 C9 C8 128.8(5) . . ?
C10 C9 C8 122.1(5) . . ?
C5 C10 C9 119.2(4) . . ?
C5 C10 C11 134.1(4) . . ?
C9 C10 C11 106.7(4) . . ?
C4 C11 C12 119.7(4) . . ?
C4 C11 C10 133.6(4) . . ?
C12 C11 C10 106.7(4) . . ?
C1 C12 N1 129.6(4) . . ?
C1 C12 C11 121.5(4) . . ?
N1 C12 C11 108.9(4) . . ?
C3 C13 B5 120.8(3) . . ?
C3 C13 B1 121.1(4) . . ?
B5 C13 B1 62.9(3) . . ?
C3 C13 B9 118.2(3) . . ?
B5 C13 B9 62.1(3) . . ?
B1 C13 B9 113.1(3) . . ?
C3 C13 B2 119.3(3) . . ?
B5 C13 B2 113.0(3) . . ?
B1 C13 B2 62.6(3) . . ?
B9 C13 B2 110.2(3) . . ?
C3 C13 C14 120.2(3) . . ?
B5 C13 C14 109.0(3) . . ?
B1 C13 C14 109.6(3) . . ?
B9 C13 C14 59.3(2) . . ?
B2 C13 C14 59.4(2) . . ?
C15 C14 B10 123.1(4) . . ?
C15 C14 B6 121.5(3) . . ?
B10 C14 B6 61.8(3) . . ?
C15 C14 B9 119.8(3) . . ?
B10 C14 B9 62.6(3) . . ?
B6 C14 B9 112.3(3) . . ?
C15 C14 B2 116.7(4) . . ?
B10 C14 B2 112.6(3) . . ?
B6 C14 B2 62.3(3) . . ?
B9 C14 B2 110.6(3) . . ?
C15 C14 C13 118.9(3) . . ?
B10 C14 C13 109.5(3) . . ?
B6 C14 C13 109.1(3) . . ?
B9 C14 C13 59.6(2) . . ?
B2 C14 C13 59.6(2) . . ?
C20 C15 C16 118.2(4) . . ?
C20 C15 C14 120.2(4) . . ?
C16 C15 C14 121.6(4) . . ?
C17 C16 C15 121.0(5) . . ?
C18 C17 C16 119.6(5) . . ?
C19 C18 C17 120.0(5) . . ?
C18 C19 C20 120.3(5) . . ?
C15 C20 C19 120.9(5) . . ?
C12 N1 C9 108.5(4) . . ?
C12 N1 C21 124.7(4) . . ?
C9 N1 C21 126.8(4) . . ?
C13 B1 B5 58.1(3) . . ?
C13 B1 B3 106.2(4) . . ?
B5 B1 B3 107.4(4) . . ?
C13 B1 B4 105.4(4) . . ?
B5 B1 B4 59.9(3) . . ?
B3 B1 B4 59.8(3) . . ?
C13 B1 B2 59.4(3) . . ?
B5 B1 B2 106.6(4) . . ?
B3 B1 B2 59.8(3) . . ?
B4 B1 B2 107.1(4) . . ?
C14 B2 C13 61.0(2) . . ?
C14 B2 B3 105.7(4) . . ?
C13 B2 B3 105.2(4) . . ?
C14 B2 B6 58.5(3) . . ?
C13 B2 B6 107.1(4) . . ?
B3 B2 B6 59.8(3) . . ?
C14 B2 B1 107.2(4) . . ?
C13 B2 B1 58.0(3) . . ?
B3 B2 B1 59.9(3) . . ?
B6 B2 B1 108.1(4) . . ?
B7 B3 B6 59.8(3) . . ?
B7 B3 B4 59.5(3) . . ?
B6 B3 B4 107.5(4) . . ?
B7 B3 B2 107.7(4) . . ?
B6 B3 B2 60.2(3) . . ?
B4 B3 B2 107.9(4) . . ?
B7 B3 B1 108.1(4) . . ?
B6 B3 B1 108.7(4) . . ?
B4 B3 B1 60.3(3) . . ?
B2 B3 B1 60.3(3) . . ?
B7 B4 B8 60.6(3) . . ?
B7 B4 B5 108.0(4) . . ?
B8 B4 B5 59.5(3) . . ?
B7 B4 B3 60.2(3) . . ?
B8 B4 B3 108.1(4) . . ?
B5 B4 B3 107.3(4) . . ?
B7 B4 B1 108.4(4) . . ?
B8 B4 B1 107.7(4) . . ?
B5 B4 B1 59.6(3) . . ?
B3 B4 B1 59.9(3) . . ?
C13 B5 B8 107.3(3) . . ?
C13 B5 B9 60.1(3) . . ?
B8 B5 B9 60.0(3) . . ?
C13 B5 B1 59.1(3) . . ?
B8 B5 B1 108.8(4) . . ?
B9 B5 B1 108.4(3) . . ?
C13 B5 B4 106.6(4) . . ?
B8 B5 B4 60.0(3) . . ?
B9 B5 B4 107.9(4) . . ?
B1 B5 B4 60.5(3) . . ?
C14 B6 B10 59.0(3) . . ?
C14 B6 B7 106.2(4) . . ?
B10 B6 B7 60.4(3) . . ?
C14 B6 B3 106.4(4) . . ?
B10 B6 B3 108.5(4) . . ?
B7 B6 B3 60.1(3) . . ?
C14 B6 B2 59.2(3) . . ?
B10 B6 B2 107.8(3) . . ?
B7 B6 B2 107.9(4) . . ?
B3 B6 B2 60.0(3) . . ?
B4 B7 B6 108.5(4) . . ?
B4 B7 B10 108.5(4) . . ?
B6 B7 B10 59.6(3) . . ?
B4 B7 B3 60.3(3) . . ?
B6 B7 B3 60.1(3) . . ?
B10 B7 B3 107.9(4) . . ?
B4 B7 B8 59.9(3) . . ?
B6 B7 B8 107.5(4) . . ?
B10 B7 B8 60.1(3) . . ?
B3 B7 B8 107.7(4) . . ?
B9 B8 B5 60.1(3) . . ?
B9 B8 B4 108.4(4) . . ?
B5 B8 B4 60.4(3) . . ?
B9 B8 B10 60.6(3) . . ?
B5 B8 B10 108.6(4) . . ?
B4 B8 B10 107.9(4) . . ?
B9 B8 B7 108.0(4) . . ?
B5 B8 B7 107.9(4) . . ?
B4 B8 B7 59.5(3) . . ?
B10 B8 B7 59.8(3) . . ?
C14 B9 C13 61.1(2) . . ?
C14 B9 B8 106.0(3) . . ?
C13 B9 B8 105.5(4) . . ?
C14 B9 B5 107.1(4) . . ?
C13 B9 B5 57.8(3) . . ?
B8 B9 B5 59.9(3) . . ?
C14 B9 B10 58.3(3) . . ?
C13 B9 B10 107.3(4) . . ?
B8 B9 B10 60.3(3) . . ?
B5 B9 B10 108.3(4) . . ?
C14 B10 B6 59.2(3) . . ?
C14 B10 B7 106.1(4) . . ?
B6 B10 B7 60.1(3) . . ?
C14 B10 B8 105.6(4) . . ?
B6 B10 B8 107.9(4) . . ?
B7 B10 B8 60.1(3) . . ?
C14 B10 B9 59.0(3) . . ?
B6 B10 B9 107.4(4) . . ?
B7 B10 B9 107.2(4) . . ?
B8 B10 B9 59.2(3) . . ?

loop_
_geom_bond_atom_site_label_1
_geom_bond_atom_site_label_2
_geom_bond_distance
_geom_bond_site_symmetry_2
_geom_bond_publ_flag
C1 C12 1.380(6) . ?
C1 C2 1.380(6) . ?
C2 C3 1.406(5) . ?
C3 C4 1.387(5) . ?
C3 C13 1.484(5) . ?
C4 C11 1.386(5) . ?
C5 C10 1.379(6) . ?
C5 C6 1.415(6) . ?
C6 C7 1.395(7) . ?
C7 C8 1.377(7) . ?
C8 C9 1.397(6) . ?
C9 N1 1.387(6) . ?
C9 C10 1.396(6) . ?
C10 C11 1.445(5) . ?
C11 C12 1.402(6) . ?
C12 N1 1.384(5) . ?
C13 B5 1.682(6) . ?
C13 B1 1.700(6) . ?
C13 B9 1.723(6) . ?
C13 B2 1.725(6) . ?
C13 C14 1.749(5) . ?
C14 C15 1.494(5) . ?
C14 B10 1.705(6) . ?
C14 B6 1.708(6) . ?
C14 B9 1.718(6) . ?
C14 B2 1.722(6) . ?
C15 C20 1.377(6) . ?
C15 C16 1.387(6) . ?
C16 C17 1.381(6) . ?
C17 C18 1.377(8) . ?
C18 C19 1.364(7) . ?
C19 C20 1.380(6) . ?
C21 N1 1.453(6) . ?
B1 B5 1.764(8) . ?
B1 B3 1.774(7) . ?
B1 B4 1.780(8) . ?
B1 B2 1.780(7) . ?
B2 B3 1.772(7) . ?
B2 B6 1.775(7) . ?
B3 B7 1.768(9) . ?
B3 B6 1.769(8) . ?
B3 B4 1.771(8) . ?
B4 B7 1.755(8) . ?
B4 B8 1.763(8) . ?
B4 B5 1.770(7) . ?
B5 B8 1.753(7) . ?
B5 B9 1.756(7) . ?
B6 B10 1.753(8) . ?
B6 B7 1.762(8) . ?
B7 B10 1.768(8) . ?
B7 B8 1.774(8) . ?
B8 B9 1.754(7) . ?
B8 B10 1.774(8) . ?
B9 B10 1.779(7) . ?
